data_7710700
loop_
_publ_author_name
'Ma, XiuFang'
'Guo, Ying'
'Huang, Xin-Da'
'Wen, Ge-Hua'
'Bao, Song-Song'
'Zhang, Yi-Quan'
'Zheng, Li-Min'

_publ_section_title
;
 Polymorphism modulates photoluminescence and magnetic dynamics of
 mononuclear dysprosium-anthracene complexes
;
_journal_name_full 'Dalton Transactions'
_journal_paper_doi 10.1039/D2DT01710E
_journal_year 2022
_chemical_formula_moiety 'C57 H63 Cl3 Dy O9 P3'
_chemical_formula_sum 'C57 H63 Cl3 Dy O9 P3'
_chemical_formula_weight 1253.83
_space_group_crystal_system triclinic
_space_group_IT_number 2
_space_group_name_Hall '-P 1'
_space_group_name_H-M_alt 'P -1'
_atom_sites_solution_hydrogens geom
_atom_sites_solution_primary direct
_audit_creation_date 2022-04-23
_audit_creation_method
;
Olex2 1.2
(compiled 2017.03.28 svn.r3405 for OlexSys, GUI svn.r5335)
;
_audit_update_record
;
2022-04-27 deposited with the CCDC.	2022-07-19 downloaded from the CCDC.
;
_cell_angle_alpha 79.887(2)
_cell_angle_beta 86.071(2)
_cell_angle_gamma 81.983(2)
_cell_formula_units_Z 2
_cell_length_a 10.6882(6)
_cell_length_b 11.8707(7)
_cell_length_c 22.7847(15)
_cell_measurement_reflns_used 9845
_cell_measurement_temperature 193(2)
_cell_measurement_theta_max 27.648
_cell_measurement_theta_min 2.433
_cell_volume 2815.2(3)
_computing_cell_refinement 'SAINT v8.37A (Bruker, 2015)'
_computing_data_collection 'APEX 3'
_computing_data_reduction 'SAINT v8.37A (Bruker, 2015)'
_computing_molecular_graphics 'Olex2 (Dolomanov et al., 2009)'
_computing_publication_material 'Olex2 (Dolomanov et al., 2009)'
_computing_structure_refinement 'ShelXL (Sheldrick, 2015)'
_computing_structure_solution 'SIR2004 (Burla et al., 2007)'
_diffrn_ambient_temperature 193.15
_diffrn_measured_fraction_theta_full 0.974
_diffrn_measured_fraction_theta_max 0.966
_diffrn_measurement_device_type 'CCD Area Detetor'
_diffrn_measurement_method '\f and \w scans'
_diffrn_radiation_type MoK\a
_diffrn_radiation_wavelength 0.71073
_diffrn_reflns_av_R_equivalents 0.0374
_diffrn_reflns_av_unetI/netI 0.0550
_diffrn_reflns_Laue_measured_fraction_full 0.974
_diffrn_reflns_Laue_measured_fraction_max 0.966
_diffrn_reflns_limit_h_max 13
_diffrn_reflns_limit_h_min -13
_diffrn_reflns_limit_k_max 15
_diffrn_reflns_limit_k_min -15
_diffrn_reflns_limit_l_max 29
_diffrn_reflns_limit_l_min -20
_diffrn_reflns_number 25350
_diffrn_reflns_point_group_measured_fraction_full 0.974
_diffrn_reflns_point_group_measured_fraction_max 0.966
_diffrn_reflns_theta_full 25.242
_diffrn_reflns_theta_max 27.690
_diffrn_reflns_theta_min 1.926
_exptl_absorpt_coefficient_mu 1.609
_exptl_absorpt_correction_T_max 0.7456
_exptl_absorpt_correction_T_min 0.4983
_exptl_absorpt_correction_type multi-scan
_exptl_absorpt_process_details 'Bruker AXS area detector scaling and absorption correction'
_exptl_crystal_colour 'light yellow'
_exptl_crystal_density_diffrn 1.479
_exptl_crystal_description block
_exptl_crystal_F_000 1278
_exptl_crystal_size_max 0.32
_exptl_crystal_size_mid 0.25
_exptl_crystal_size_min 0.1
_refine_diff_density_max 2.493
_refine_diff_density_min -3.035
_refine_diff_density_rms 0.120
_refine_ls_extinction_method none
_refine_ls_goodness_of_fit_ref 1.046
_refine_ls_hydrogen_treatment constr
_refine_ls_matrix_type full
_refine_ls_number_parameters 662
_refine_ls_number_reflns 12709
_refine_ls_number_restraints 8
_refine_ls_restrained_S_all 1.046
_refine_ls_R_factor_all 0.0490
_refine_ls_R_factor_gt 0.0449
_refine_ls_shift/su_max 0.002
_refine_ls_shift/su_mean 0.000
_refine_ls_structure_factor_coef Fsqd
_refine_ls_weighting_details 'w=1/[\s^2^(Fo^2^)+(0.0306P)^2^+10.4915P] where P=(Fo^2^+2Fc^2^)/3'
_refine_ls_weighting_scheme calc
_refine_ls_wR_factor_gt 0.1111
_refine_ls_wR_factor_ref 0.1148
_reflns_Friedel_coverage 0.000
_reflns_number_gt 11689
_reflns_number_total 12709
_reflns_threshold_expression 'I > 2\s(I)'
_cod_data_source_file d2dt01710e2.cif
_cod_data_source_block 1_a_CCDC1
_cod_database_code 7710700
_shelx_shelxl_version_number 2016/6
_shelx_space_group_comment
;
The symmetry employed for this shelxl refinement is uniquely defined
by the following loop, which should always be used as a source of
symmetry information in preference to the above space-group names.
They are only intended as comments.
;
_shelx_estimated_absorpt_t_max 0.856
_shelx_estimated_absorpt_t_min 0.627
_olex2_refinement_description
;
1. Fixed Uiso
 At 1.2 times of:
  All C(H) groups, All C(H,H) groups
 At 1.5 times of:
  All C(H,H,H) groups
2. Restrained distances
 C37-C38 = C37'-C38'
 1.5 with sigma of 0.01
 O6-C37 = O6-C37'
 1.45 with sigma of 0.01
 C35-C36 = C35'-C36'
 1.5 with sigma of 0.01
 O5-C35 = O5-C35'
 1.45 with sigma of 0.01
3. Others
 Uiso(C35)=Uiso(C36)=FVAR(1)
 Uiso(C35')=Uiso(C36')=FVAR(2)
 Fixed Sof: C35(0.5) H35A(0.5) H35B(0.5) C36(0.5) H36A(0.5) H36B(0.5)
 H36C(0.5) C35'(0.5) H35C(0.5) H35D(0.5) C36'(0.5) H36D(0.5) H36E(0.5)
 H36F(0.5) C37(0.65) H37A(0.65) H37B(0.65) C38(0.65) H38A(0.65) H38B(0.65)
 H38C(0.65) C37'(0.35) H37C(0.35) H37D(0.35) C38'(0.35) H38D(0.35) H38E(0.35)
 H38F(0.35)
4.a Secondary CH2 refined with riding coordinates:
 C1(H1A,H1B), C16(H16A,H16B), C18(H18A,H18B), C20(H20A,H20B), C35(H35A,H35B),
 C35'(H35C,H35D), C37(H37A,H37B), C37'(H37C,H37D), C39(H39A,H39B), C54(H54A,
 H54B), C56(H56A,H56B)
4.b Me refined with riding coordinates:
 C17(H17A,H17B,H17C), C19(H19A,H19B,H19C), C36(H36A,H36B,H36C), C36'(H36D,H36E,
 H36F), C38(H38A,H38B,H38C), C38'(H38D,H38E,H38F), C55(H55A,H55B,H55C),
 C57(H57A,H57B,H57C)
4.c Aromatic/amide H refined with riding coordinates:
 C4(H4), C5(H5), C6(H6), C7(H7), C9(H9), C11(H11), C12(H12), C13(H13),
 C14(H14), C23(H23), C24(H24), C25(H25), C26(H26), C28(H28), C30(H30), C31(H31),
  C32(H32), C33(H33), C42(H42), C43(H43), C44(H44), C45(H45), C47(H47),
 C49(H49), C50(H50), C51(H51), C52(H52)
;
_olex2_submission_special_instructions 'No special instructions were received'

loop_
_space_group_symop_operation_xyz
'x, y, z'
'-x, -y, -z'

loop_
_atom_site_label
_atom_site_type_symbol
_atom_site_fract_x
_atom_site_fract_y
_atom_site_fract_z
_atom_site_U_iso_or_equiv
_atom_site_adp_type
_atom_site_occupancy
_atom_site_site_symmetry_order
_atom_site_calc_flag
_atom_site_refinement_flags_posn
_atom_site_refinement_flags_adp
_atom_site_refinement_flags_occupancy
_atom_site_disorder_assembly
_atom_site_disorder_group
Dy1 Dy 0.26574(2) 0.33954(2) 0.27652(2) 0.02165(6) Uani 1 1 d . . . . .
P1 P 0.01204(9) 0.18059(9) 0.25379(5) 0.0241(2) Uani 1 1 d . . . . .
P2 P 0.45692(10) 0.21082(9) 0.16397(5) 0.0258(2) Uani 1 1 d . . . . .
P3 P 0.14960(9) 0.51296(9) 0.38778(5) 0.0260(2) Uani 1 1 d . . . . .
Cl1 Cl 0.33906(13) 0.20216(11) 0.37402(5) 0.0456(3) Uani 1 1 d . . . . .
Cl2 Cl 0.15739(10) 0.45459(9) 0.17901(5) 0.0325(2) Uani 1 1 d . . . . .
Cl3 Cl 0.46400(9) 0.44989(9) 0.26457(5) 0.0321(2) Uani 1 1 d . . . . .
O1 O 0.0976(3) 0.2368(3) 0.28484(13) 0.0299(6) Uani 1 1 d . . . . .
O2 O -0.1153(3) 0.2564(3) 0.23682(15) 0.0391(7) Uani 1 1 d . . . . .
O3 O -0.0279(3) 0.0702(3) 0.29466(15) 0.0389(7) Uani 1 1 d . . . . .
O4 O 0.3713(3) 0.2188(2) 0.21785(13) 0.0284(6) Uani 1 1 d . . . . .
O5 O 0.4004(3) 0.1332(3) 0.12631(15) 0.0399(8) Uani 1 1 d D . . . .
O6 O 0.5947(3) 0.1562(3) 0.17824(17) 0.0461(9) Uani 1 1 d D . . . .
O7 O 0.1540(3) 0.4615(3) 0.33240(13) 0.0288(6) Uani 1 1 d . . . . .
O8 O 0.0867(3) 0.4395(3) 0.44225(14) 0.0419(8) Uani 1 1 d . . . . .
O9 O 0.0755(3) 0.6373(3) 0.37949(17) 0.0421(8) Uani 1 1 d . . . . .
C1 C 0.0784(4) 0.1452(3) 0.18351(19) 0.0286(8) Uani 1 1 d . . . . .
H1A H 0.030585 0.196356 0.151211 0.034 Uiso 1 1 calc R . . . .
H1B H 0.166608 0.163297 0.178831 0.034 Uiso 1 1 calc R . . . .
C2 C 0.0798(4) 0.0214(3) 0.1744(2) 0.0289(8) Uani 1 1 d . . . . .
C3 C 0.1690(4) -0.0645(4) 0.20423(19) 0.0283(8) Uani 1 1 d . . . . .
C4 C 0.2578(4) -0.0414(4) 0.2436(2) 0.0322(9) Uani 1 1 d . . . . .
H4 H 0.255817 0.035160 0.251101 0.039 Uiso 1 1 calc R . . . .
C5 C 0.3445(5) -0.1255(4) 0.2705(2) 0.0394(10) Uani 1 1 d . . . . .
H5 H 0.401562 -0.107093 0.296513 0.047 Uiso 1 1 calc R . . . .
C6 C 0.3511(5) -0.2406(4) 0.2605(2) 0.0410(11) Uani 1 1 d . . . . .
H6 H 0.413294 -0.298644 0.278972 0.049 Uiso 1 1 calc R . . . .
C7 C 0.2686(5) -0.2675(4) 0.2243(2) 0.0385(10) Uani 1 1 d . . . . .
H7 H 0.272407 -0.345119 0.218234 0.046 Uiso 1 1 calc R . . . .
C8 C 0.1764(4) -0.1821(4) 0.1954(2) 0.0326(9) Uani 1 1 d . . . . .
C9 C 0.0918(5) -0.2089(4) 0.1574(3) 0.0420(11) Uani 1 1 d . . . . .
H9 H 0.094107 -0.286742 0.152103 0.050 Uiso 1 1 calc R . . . .
C10 C 0.0052(5) -0.1255(4) 0.1275(3) 0.0446(12) Uani 1 1 d . . . . .
C11 C -0.0777(6) -0.1544(5) 0.0880(4) 0.069(2) Uani 1 1 d . . . . .
H11 H -0.075516 -0.232740 0.083584 0.083 Uiso 1 1 calc R . . . .
C12 C -0.1594(7) -0.0732(6) 0.0568(4) 0.081(2) Uani 1 1 d . . . . .
H12 H -0.212220 -0.094683 0.029866 0.097 Uiso 1 1 calc R . . . .
C13 C -0.1676(6) 0.0448(5) 0.0636(3) 0.0615(17) Uani 1 1 d . . . . .
H13 H -0.225167 0.101784 0.041195 0.074 Uiso 1 1 calc R . . . .
C14 C -0.0924(5) 0.0752(4) 0.1023(3) 0.0442(12) Uani 1 1 d . . . . .
H14 H -0.100366 0.153588 0.107453 0.053 Uiso 1 1 calc R . . . .
C15 C -0.0019(4) -0.0068(4) 0.1356(2) 0.0341(9) Uani 1 1 d . . . . .
C16 C -0.1902(5) 0.3204(5) 0.2793(3) 0.0531(14) Uani 1 1 d . . . . .
H16A H -0.163141 0.288979 0.320262 0.064 Uiso 1 1 calc R . . . .
H16B H -0.280767 0.312101 0.277689 0.064 Uiso 1 1 calc R . . . .
C17 C -0.1724(6) 0.4441(6) 0.2640(4) 0.068(2) Uani 1 1 d . . . . .
H17A H -0.222505 0.487228 0.292435 0.102 Uiso 1 1 calc R . . . .
H17B H -0.082720 0.451898 0.266015 0.102 Uiso 1 1 calc R . . . .
H17C H -0.200045 0.474960 0.223551 0.102 Uiso 1 1 calc R . . . .
C18 C 0.0299(6) 0.0175(5) 0.3508(3) 0.0569(15) Uani 1 1 d . . . . .
H18A H 0.090564 0.066355 0.360790 0.068 Uiso 1 1 calc R . . . .
H18B H 0.076262 -0.059390 0.347233 0.068 Uiso 1 1 calc R . . . .
C19 C -0.0728(9) 0.0061(9) 0.3986(4) 0.105(3) Uani 1 1 d . . . . .
H19A H -0.035811 -0.029205 0.436705 0.158 Uiso 1 1 calc R . . . .
H19B H -0.117902 0.082602 0.401903 0.158 Uiso 1 1 calc R . . . .
H19C H -0.132155 -0.042707 0.388393 0.158 Uiso 1 1 calc R . . . .
C20 C 0.4700(4) 0.3495(3) 0.12077(18) 0.0262(8) Uani 1 1 d . . . . .
H20A H 0.383578 0.389931 0.113649 0.031 Uiso 1 1 calc R . . . .
H20B H 0.511493 0.394138 0.144889 0.031 Uiso 1 1 calc R . . . .
C21 C 0.5421(4) 0.3522(3) 0.06104(18) 0.0259(8) Uani 1 1 d . . . . .
C22 C 0.6723(4) 0.3628(3) 0.05636(19) 0.0279(8) Uani 1 1 d . . . . .
C23 C 0.7433(4) 0.3734(4) 0.1056(2) 0.0320(9) Uani 1 1 d . . . . .
H23 H 0.702728 0.369642 0.144173 0.038 Uiso 1 1 calc R . . . .
C24 C 0.8678(5) 0.3886(4) 0.0986(2) 0.0388(10) Uani 1 1 d . . . . .
H24 H 0.912195 0.397027 0.131924 0.047 Uiso 1 1 calc R . . . .
C25 C 0.9313(5) 0.3919(4) 0.0417(3) 0.0449(12) Uani 1 1 d . . . . .
H25 H 1.018477 0.401439 0.037351 0.054 Uiso 1 1 calc R . . . .
C26 C 0.8688(5) 0.3817(5) -0.0063(3) 0.0446(12) Uani 1 1 d . . . . .
H26 H 0.913159 0.383219 -0.043980 0.054 Uiso 1 1 calc R . . . .
C27 C 0.7371(4) 0.3686(4) -0.0017(2) 0.0332(9) Uani 1 1 d . . . . .
C28 C 0.6718(5) 0.3621(4) -0.0513(2) 0.0393(11) Uani 1 1 d . . . . .
H28 H 0.716075 0.364508 -0.089058 0.047 Uiso 1 1 calc R . . . .
C29 C 0.5434(5) 0.3521(4) -0.0472(2) 0.0340(9) Uani 1 1 d . . . . .
C30 C 0.4773(6) 0.3472(4) -0.0984(2) 0.0441(12) Uani 1 1 d . . . . .
H30 H 0.522002 0.349563 -0.136053 0.053 Uiso 1 1 calc R . . . .
C31 C 0.3515(6) 0.3390(5) -0.0947(3) 0.0507(13) Uani 1 1 d . . . . .
H31 H 0.308720 0.335666 -0.129462 0.061 Uiso 1 1 calc R . . . .
C32 C 0.2843(5) 0.3356(4) -0.0389(3) 0.0438(11) Uani 1 1 d . . . . .
H32 H 0.196190 0.330256 -0.036513 0.053 Uiso 1 1 calc R . . . .
C33 C 0.3436(4) 0.3399(4) 0.0113(2) 0.0358(10) Uani 1 1 d . . . . .
H33 H 0.295910 0.338054 0.048082 0.043 Uiso 1 1 calc R . . . .
C34 C 0.4766(4) 0.3471(3) 0.01003(19) 0.0298(9) Uani 1 1 d . . . . .
C35 C 0.4865(10) 0.0624(8) 0.0904(5) 0.0444(18) Uiso 0.5 1 d D . P A 1
H35A H 0.570504 0.043354 0.108088 0.053 Uiso 0.5 1 calc R . P A 1
H35B H 0.497096 0.104618 0.049275 0.053 Uiso 0.5 1 calc R . P A 1
C36 C 0.4297(11) -0.0448(9) 0.0899(5) 0.0444(18) Uiso 0.5 1 d D . P A 1
H36A H 0.485126 -0.094424 0.066149 0.067 Uiso 0.5 1 calc R . P A 1
H36B H 0.419822 -0.085858 0.130827 0.067 Uiso 0.5 1 calc R . P A 1
H36C H 0.346724 -0.024853 0.072262 0.067 Uiso 0.5 1 calc R . P A 1
C35' C 0.4520(11) 0.0727(9) 0.0786(5) 0.0473(19) Uiso 0.5 1 d D . P A 2
H35C H 0.542248 0.043624 0.085068 0.057 Uiso 0.5 1 calc R . P A 2
H35D H 0.446910 0.126664 0.040121 0.057 Uiso 0.5 1 calc R . P A 2
C36' C 0.3816(11) -0.0260(9) 0.0756(6) 0.0473(19) Uiso 0.5 1 d D . P A 2
H36D H 0.418289 -0.065664 0.042942 0.071 Uiso 0.5 1 calc R . P A 2
H36E H 0.387781 -0.080105 0.113413 0.071 Uiso 0.5 1 calc R . P A 2
H36F H 0.292556 0.002836 0.068519 0.071 Uiso 0.5 1 calc R . P A 2
C37 C 0.6262(10) 0.0463(8) 0.2172(5) 0.074(4) Uani 0.65 1 d D . P B 1
H37A H 0.708153 0.008763 0.202514 0.089 Uiso 0.65 1 calc R . P B 1
H37B H 0.561327 -0.003800 0.213761 0.089 Uiso 0.65 1 calc R . P B 1
C38 C 0.6355(12) 0.0523(11) 0.2808(5) 0.081(3) Uani 0.65 1 d D . P B 1
H38A H 0.656962 -0.025730 0.303174 0.121 Uiso 0.65 1 calc R . P B 1
H38B H 0.701376 0.099545 0.285174 0.121 Uiso 0.65 1 calc R . P B 1
H38C H 0.554156 0.086947 0.296450 0.121 Uiso 0.65 1 calc R . P B 1
C37' C 0.641(2) 0.0985(16) 0.2349(6) 0.073(6) Uiso 0.35 1 d D . P B 2
H37C H 0.574710 0.106477 0.266933 0.088 Uiso 0.35 1 calc R . P B 2
H37D H 0.715430 0.132153 0.244450 0.088 Uiso 0.35 1 calc R . P B 2
C38' C 0.678(2) -0.0266(18) 0.2297(12) 0.085(6) Uiso 0.35 1 d D . P B 2
H38D H 0.709914 -0.069317 0.267631 0.127 Uiso 0.35 1 calc R . P B 2
H38E H 0.603242 -0.058800 0.220279 0.127 Uiso 0.35 1 calc R . P B 2
H38F H 0.743312 -0.033243 0.197900 0.127 Uiso 0.35 1 calc R . P B 2
C39 C 0.3033(4) 0.5273(4) 0.40887(18) 0.0275(8) Uani 1 1 d . . . . .
H39A H 0.358321 0.454151 0.405676 0.033 Uiso 1 1 calc R . . . .
H39B H 0.336722 0.588277 0.378995 0.033 Uiso 1 1 calc R . . . .
C40 C 0.3182(4) 0.5558(4) 0.47034(18) 0.0267(8) Uani 1 1 d . . . . .
C41 C 0.3396(4) 0.4655(4) 0.51892(18) 0.0270(8) Uani 1 1 d . . . . .
C42 C 0.3396(4) 0.3463(4) 0.5150(2) 0.0326(9) Uani 1 1 d . . . . .
H42 H 0.322827 0.326021 0.478046 0.039 Uiso 1 1 calc R . . . .
C43 C 0.3631(4) 0.2618(4) 0.5629(2) 0.0395(10) Uani 1 1 d . . . . .
H43 H 0.362374 0.183605 0.558888 0.047 Uiso 1 1 calc R . . . .
C44 C 0.3886(4) 0.2884(5) 0.6189(2) 0.0419(11) Uani 1 1 d . . . . .
H44 H 0.404143 0.228409 0.652135 0.050 Uiso 1 1 calc R . . . .
C45 C 0.3907(4) 0.3997(4) 0.6248(2) 0.0359(10) Uani 1 1 d . . . . .
H45 H 0.408415 0.417060 0.662254 0.043 Uiso 1 1 calc R . . . .
C46 C 0.3667(4) 0.4913(4) 0.57577(18) 0.0299(9) Uani 1 1 d . . . . .
C47 C 0.3726(4) 0.6053(4) 0.58169(19) 0.0322(9) Uani 1 1 d . . . . .
H47 H 0.392252 0.621750 0.619076 0.039 Uiso 1 1 calc R . . . .
C48 C 0.3505(4) 0.6953(4) 0.5342(2) 0.0309(9) Uani 1 1 d . . . . .
C49 C 0.3602(4) 0.8124(4) 0.5399(2) 0.0408(11) Uani 1 1 d . . . . .
H49 H 0.380945 0.828697 0.577109 0.049 Uiso 1 1 calc R . . . .
C50 C 0.3407(5) 0.8993(5) 0.4936(3) 0.0474(12) Uani 1 1 d . . . . .
H50 H 0.349136 0.975817 0.498268 0.057 Uiso 1 1 calc R . . . .
C51 C 0.3077(5) 0.8770(4) 0.4380(3) 0.0432(11) Uani 1 1 d . . . . .
H51 H 0.292480 0.939217 0.405772 0.052 Uiso 1 1 calc R . . . .
C52 C 0.2974(4) 0.7676(4) 0.4301(2) 0.0355(9) Uani 1 1 d . . . . .
H52 H 0.274673 0.754898 0.392429 0.043 Uiso 1 1 calc R . . . .
C53 C 0.3202(4) 0.6717(4) 0.47728(18) 0.0279(8) Uani 1 1 d . . . . .
C54 C -0.0070(5) 0.3628(6) 0.4379(3) 0.0562(15) Uani 1 1 d . . . . .
H54A H -0.004883 0.346538 0.396703 0.067 Uiso 1 1 calc R . . . .
H54B H -0.092632 0.400778 0.447378 0.067 Uiso 1 1 calc R . . . .
C55 C 0.0203(7) 0.2546(6) 0.4796(3) 0.0684(18) Uani 1 1 d . . . . .
H55A H -0.042842 0.203727 0.476474 0.103 Uiso 1 1 calc R . . . .
H55B H 0.104706 0.216776 0.469860 0.103 Uiso 1 1 calc R . . . .
H55C H 0.017137 0.270905 0.520432 0.103 Uiso 1 1 calc R . . . .
C56 C -0.0550(6) 0.6597(6) 0.3606(3) 0.0618(16) Uani 1 1 d . . . . .
H56A H -0.088147 0.585409 0.361948 0.074 Uiso 1 1 calc R . . . .
H56B H -0.108174 0.703186 0.388586 0.074 Uiso 1 1 calc R . . . .
C57 C -0.0629(7) 0.7225(10) 0.3031(4) 0.109(4) Uani 1 1 d . . . . .
H57A H -0.151176 0.736131 0.291708 0.163 Uiso 1 1 calc R . . . .
H57B H -0.031483 0.796670 0.301819 0.163 Uiso 1 1 calc R . . . .
H57C H -0.011474 0.678996 0.275205 0.163 Uiso 1 1 calc R . . . .

loop_
_atom_site_aniso_label
_atom_site_aniso_U_11
_atom_site_aniso_U_22
_atom_site_aniso_U_33
_atom_site_aniso_U_23
_atom_site_aniso_U_13
_atom_site_aniso_U_12
Dy1 0.02274(10) 0.02458(10) 0.01954(9) -0.00769(7) 0.00241(6) -0.00629(6)
P1 0.0227(5) 0.0241(5) 0.0264(5) -0.0061(4) 0.0018(4) -0.0059(4)
P2 0.0260(5) 0.0225(5) 0.0281(5) -0.0053(4) 0.0092(4) -0.0037(4)
P3 0.0205(4) 0.0360(5) 0.0251(5) -0.0154(4) 0.0027(4) -0.0048(4)
Cl1 0.0586(8) 0.0452(6) 0.0307(6) 0.0032(5) -0.0087(5) -0.0076(6)
Cl2 0.0312(5) 0.0369(5) 0.0285(5) -0.0014(4) -0.0028(4) -0.0056(4)
Cl3 0.0272(5) 0.0351(5) 0.0378(5) -0.0114(4) 0.0003(4) -0.0115(4)
O1 0.0294(14) 0.0344(15) 0.0290(15) -0.0092(12) 0.0026(12) -0.0119(12)
O2 0.0306(16) 0.0459(19) 0.0389(18) -0.0118(15) -0.0010(13) 0.0073(14)
O3 0.0424(18) 0.0377(17) 0.0379(18) -0.0017(14) 0.0056(14) -0.0184(15)
O4 0.0351(15) 0.0231(13) 0.0266(14) -0.0053(11) 0.0117(12) -0.0077(11)
O5 0.0481(19) 0.0335(16) 0.0426(18) -0.0199(15) 0.0137(15) -0.0119(14)
O6 0.0307(17) 0.0411(19) 0.055(2) 0.0109(16) 0.0102(15) 0.0065(14)
O7 0.0253(14) 0.0394(16) 0.0257(14) -0.0161(12) -0.0019(11) -0.0036(12)
O8 0.0344(17) 0.066(2) 0.0301(16) -0.0129(16) 0.0084(13) -0.0214(16)
O9 0.0261(15) 0.0462(19) 0.059(2) -0.0273(17) -0.0066(15) 0.0040(14)
C1 0.035(2) 0.0229(18) 0.030(2) -0.0090(16) 0.0045(17) -0.0070(16)
C2 0.028(2) 0.0228(18) 0.038(2) -0.0101(17) 0.0039(17) -0.0055(15)
C3 0.0252(19) 0.030(2) 0.031(2) -0.0084(17) 0.0026(16) -0.0078(16)
C4 0.034(2) 0.029(2) 0.033(2) -0.0058(17) 0.0014(18) -0.0049(17)
C5 0.045(3) 0.040(2) 0.033(2) -0.0027(19) 0.000(2) -0.010(2)
C6 0.041(3) 0.036(2) 0.041(3) 0.002(2) -0.002(2) 0.000(2)
C7 0.043(3) 0.024(2) 0.046(3) -0.0052(19) 0.004(2) 0.0002(18)
C8 0.032(2) 0.026(2) 0.041(2) -0.0089(18) 0.0039(18) -0.0030(16)
C9 0.041(3) 0.026(2) 0.063(3) -0.020(2) -0.004(2) -0.0013(19)
C10 0.039(3) 0.033(2) 0.069(4) -0.025(2) -0.004(2) -0.005(2)
C11 0.059(4) 0.044(3) 0.116(6) -0.042(4) -0.033(4) 0.004(3)
C12 0.071(4) 0.067(4) 0.121(7) -0.049(5) -0.043(4) -0.005(4)
C13 0.048(3) 0.050(3) 0.092(5) -0.023(3) -0.026(3) 0.003(3)
C14 0.038(3) 0.032(2) 0.064(3) -0.014(2) -0.008(2) -0.002(2)
C15 0.030(2) 0.028(2) 0.048(3) -0.0153(19) 0.0005(19) -0.0040(17)
C16 0.042(3) 0.059(3) 0.055(3) -0.018(3) 0.014(2) 0.010(2)
C17 0.050(3) 0.066(4) 0.097(5) -0.049(4) 0.026(3) -0.010(3)
C18 0.063(4) 0.047(3) 0.053(3) 0.010(3) 0.008(3) -0.009(3)
C19 0.109(7) 0.125(8) 0.057(5) 0.026(5) 0.033(5) 0.002(6)
C20 0.030(2) 0.0220(17) 0.0265(19) -0.0042(15) 0.0061(16) -0.0053(15)
C21 0.030(2) 0.0206(17) 0.0265(19) -0.0028(15) 0.0062(16) -0.0052(15)
C22 0.031(2) 0.0217(18) 0.029(2) -0.0031(15) 0.0080(16) -0.0056(15)
C23 0.033(2) 0.027(2) 0.034(2) -0.0012(17) 0.0040(18) -0.0071(17)
C24 0.035(2) 0.030(2) 0.049(3) 0.000(2) -0.003(2) -0.0055(18)
C25 0.027(2) 0.041(3) 0.062(3) 0.002(2) 0.009(2) -0.0054(19)
C26 0.033(2) 0.046(3) 0.052(3) -0.004(2) 0.017(2) -0.008(2)
C27 0.034(2) 0.028(2) 0.036(2) -0.0036(17) 0.0137(18) -0.0060(17)
C28 0.052(3) 0.035(2) 0.029(2) -0.0071(19) 0.018(2) -0.008(2)
C29 0.047(3) 0.0246(19) 0.030(2) -0.0062(17) 0.0055(19) -0.0046(18)
C30 0.065(3) 0.034(2) 0.033(2) -0.010(2) -0.001(2) -0.004(2)
C31 0.070(4) 0.039(3) 0.047(3) -0.014(2) -0.018(3) -0.005(3)
C32 0.043(3) 0.036(2) 0.057(3) -0.012(2) -0.010(2) -0.009(2)
C33 0.037(2) 0.029(2) 0.043(3) -0.0057(19) 0.0008(19) -0.0085(18)
C34 0.037(2) 0.0213(18) 0.031(2) -0.0048(16) 0.0046(17) -0.0069(16)
C37 0.053(6) 0.044(5) 0.105(9) 0.020(6) 0.019(6) 0.010(5)
C38 0.076(8) 0.071(7) 0.089(9) 0.020(6) -0.015(6) -0.020(6)
C39 0.0205(18) 0.039(2) 0.0246(19) -0.0112(17) 0.0034(15) -0.0053(16)
C40 0.0194(17) 0.038(2) 0.0251(19) -0.0124(17) 0.0040(14) -0.0066(15)
C41 0.0187(17) 0.037(2) 0.0262(19) -0.0095(17) 0.0037(14) -0.0042(15)
C42 0.0249(19) 0.038(2) 0.036(2) -0.0115(19) 0.0012(17) -0.0041(17)
C43 0.028(2) 0.039(2) 0.050(3) -0.007(2) 0.003(2) -0.0044(18)
C44 0.031(2) 0.052(3) 0.038(3) 0.004(2) 0.0036(19) -0.004(2)
C45 0.0216(19) 0.057(3) 0.028(2) -0.008(2) 0.0022(16) -0.0035(19)
C46 0.0190(17) 0.046(2) 0.0248(19) -0.0089(18) 0.0041(15) -0.0032(16)
C47 0.0237(19) 0.050(3) 0.026(2) -0.0173(19) 0.0019(16) -0.0041(18)
C48 0.0208(18) 0.042(2) 0.034(2) -0.0171(19) 0.0022(16) -0.0047(16)
C49 0.035(2) 0.047(3) 0.047(3) -0.026(2) -0.003(2) -0.004(2)
C50 0.047(3) 0.036(3) 0.063(3) -0.020(2) 0.000(3) -0.005(2)
C51 0.041(3) 0.035(2) 0.051(3) -0.005(2) 0.001(2) -0.002(2)
C52 0.033(2) 0.042(2) 0.033(2) -0.0079(19) 0.0007(18) -0.0080(19)
C53 0.0186(17) 0.040(2) 0.028(2) -0.0117(17) 0.0008(15) -0.0066(16)
C54 0.036(3) 0.079(4) 0.054(3) 0.006(3) -0.003(2) -0.030(3)
C55 0.066(4) 0.061(4) 0.076(5) -0.006(3) 0.013(4) -0.017(3)
C56 0.038(3) 0.059(4) 0.088(5) -0.015(3) -0.007(3) 0.002(3)
C57 0.051(4) 0.156(9) 0.106(7) 0.043(7) -0.021(4) -0.038(5)

loop_
_atom_type_symbol
_atom_type_description
_atom_type_scat_dispersion_real
_atom_type_scat_dispersion_imag
_atom_type_scat_source
C C 0.0033 0.0016 'International Tables Vol C Tables 4.2.6.8 and 6.1.1.4'
H H 0.0000 0.0000 'International Tables Vol C Tables 4.2.6.8 and 6.1.1.4'
Cl Cl 0.1484 0.1585 'International Tables Vol C Tables 4.2.6.8 and 6.1.1.4'
Dy Dy -0.1892 4.4098 'International Tables Vol C Tables 4.2.6.8 and 6.1.1.4'
O O 0.0106 0.0060 'International Tables Vol C Tables 4.2.6.8 and 6.1.1.4'
P P 0.1023 0.0942 'International Tables Vol C Tables 4.2.6.8 and 6.1.1.4'

loop_
_geom_angle_atom_site_label_1
_geom_angle_atom_site_label_2
_geom_angle_atom_site_label_3
_geom_angle
_geom_angle_site_symmetry_1
_geom_angle_site_symmetry_3
_geom_angle_publ_flag
Cl1 Dy1 Cl2 169.36(4) . . ?
Cl1 Dy1 Cl3 94.39(4) . . ?
Cl3 Dy1 Cl2 96.18(3) . . ?
O1 Dy1 Cl1 85.35(9) . . ?
O1 Dy1 Cl2 84.03(8) . . ?
O1 Dy1 Cl3 177.40(8) . . ?
O4 Dy1 Cl1 92.30(8) . . ?
O4 Dy1 Cl2 86.89(8) . . ?
O4 Dy1 Cl3 88.00(7) . . ?
O4 Dy1 O1 89.42(10) . . ?
O7 Dy1 Cl1 89.54(8) . . ?
O7 Dy1 Cl2 91.04(8) . . ?
O7 Dy1 Cl3 93.29(7) . . ?
O7 Dy1 O1 89.30(10) . . ?
O7 Dy1 O4 177.67(11) . . ?
O1 P1 O2 114.37(18) . . ?
O1 P1 O3 110.95(19) . . ?
O1 P1 C1 113.27(18) . . ?
O2 P1 O3 104.35(19) . . ?
O2 P1 C1 103.4(2) . . ?
O3 P1 C1 109.87(18) . . ?
O4 P2 O5 107.18(17) . . ?
O4 P2 O6 113.9(2) . . ?
O4 P2 C20 111.61(17) . . ?
O5 P2 C20 110.3(2) . . ?
O6 P2 O5 108.2(2) . . ?
O6 P2 C20 105.60(19) . . ?
O7 P3 O8 112.60(18) . . ?
O7 P3 O9 111.75(19) . . ?
O7 P3 C39 112.15(17) . . ?
O8 P3 O9 107.7(2) . . ?
O8 P3 C39 106.6(2) . . ?
O9 P3 C39 105.60(19) . . ?
P1 O1 Dy1 147.01(18) . . ?
C16 O2 P1 121.5(4) . . ?
C18 O3 P1 124.0(3) . . ?
P2 O4 Dy1 145.07(17) . . ?
C35 O5 P2 119.0(5) . . ?
C35' O5 P2 133.2(5) . . ?
C37 O6 P2 123.7(5) . . ?
C37' O6 P2 127.6(10) . . ?
P3 O7 Dy1 145.87(19) . . ?
C54 O8 P3 124.5(3) . . ?
C56 O9 P3 121.2(3) . . ?
P1 C1 H1A 108.1 . . ?
P1 C1 H1B 108.1 . . ?
H1A C1 H1B 107.3 . . ?
C2 C1 P1 116.7(3) . . ?
C2 C1 H1A 108.1 . . ?
C2 C1 H1B 108.1 . . ?
C3 C2 C1 118.6(4) . . ?
C15 C2 C1 121.1(4) . . ?
C15 C2 C3 120.3(4) . . ?
C2 C3 C4 123.4(4) . . ?
C2 C3 C8 120.5(4) . . ?
C4 C3 C8 116.1(4) . . ?
C3 C4 H4 119.1 . . ?
C5 C4 C3 121.9(4) . . ?
C5 C4 H4 119.1 . . ?
C4 C5 H5 119.6 . . ?
C4 C5 C6 120.9(5) . . ?
C6 C5 H5 119.6 . . ?
C5 C6 H6 120.2 . . ?
C7 C6 C5 119.7(5) . . ?
C7 C6 H6 120.2 . . ?
C6 C7 H7 119.4 . . ?
C6 C7 C8 121.2(4) . . ?
C8 C7 H7 119.4 . . ?
C7 C8 C3 120.2(4) . . ?
C9 C8 C3 118.3(4) . . ?
C9 C8 C7 121.5(4) . . ?
C8 C9 H9 119.1 . . ?
C10 C9 C8 121.8(4) . . ?
C10 C9 H9 119.1 . . ?
C9 C10 C11 120.8(4) . . ?
C9 C10 C15 120.2(4) . . ?
C11 C10 C15 119.0(5) . . ?
C10 C11 H11 119.3 . . ?
C12 C11 C10 121.4(5) . . ?
C12 C11 H11 119.3 . . ?
C11 C12 H12 119.6 . . ?
C11 C12 C13 120.7(6) . . ?
C13 C12 H12 119.6 . . ?
C12 C13 H13 120.2 . . ?
C14 C13 C12 119.5(6) . . ?
C14 C13 H13 120.2 . . ?
C13 C14 H14 118.9 . . ?
C13 C14 C15 122.2(5) . . ?
C15 C14 H14 118.9 . . ?
C2 C15 C10 118.9(4) . . ?
C2 C15 C14 124.0(4) . . ?
C14 C15 C10 117.1(4) . . ?
O2 C16 H16A 109.8 . . ?
O2 C16 H16B 109.8 . . ?
O2 C16 C17 109.3(5) . . ?
H16A C16 H16B 108.3 . . ?
C17 C16 H16A 109.8 . . ?
C17 C16 H16B 109.8 . . ?
C16 C17 H17A 109.5 . . ?
C16 C17 H17B 109.5 . . ?
C16 C17 H17C 109.5 . . ?
H17A C17 H17B 109.5 . . ?
H17A C17 H17C 109.5 . . ?
H17B C17 H17C 109.5 . . ?
O3 C18 H18A 110.1 . . ?
O3 C18 H18B 110.1 . . ?
O3 C18 C19 108.2(6) . . ?
H18A C18 H18B 108.4 . . ?
C19 C18 H18A 110.1 . . ?
C19 C18 H18B 110.1 . . ?
C18 C19 H19A 109.5 . . ?
C18 C19 H19B 109.5 . . ?
C18 C19 H19C 109.5 . . ?
H19A C19 H19B 109.5 . . ?
H19A C19 H19C 109.5 . . ?
H19B C19 H19C 109.5 . . ?
P2 C20 H20A 108.1 . . ?
P2 C20 H20B 108.1 . . ?
H20A C20 H20B 107.3 . . ?
C21 C20 P2 116.7(3) . . ?
C21 C20 H20A 108.1 . . ?
C21 C20 H20B 108.1 . . ?
C22 C21 C20 120.2(4) . . ?
C22 C21 C34 120.6(4) . . ?
C34 C21 C20 119.2(4) . . ?
C21 C22 C23 123.6(4) . . ?
C21 C22 C27 118.7(4) . . ?
C23 C22 C27 117.7(4) . . ?
C22 C23 H23 119.2 . . ?
C24 C23 C22 121.6(4) . . ?
C24 C23 H23 119.2 . . ?
C23 C24 H24 119.8 . . ?
C23 C24 C25 120.3(5) . . ?
C25 C24 H24 119.8 . . ?
C24 C25 H25 119.8 . . ?
C26 C25 C24 120.4(4) . . ?
C26 C25 H25 119.8 . . ?
C25 C26 H26 119.3 . . ?
C25 C26 C27 121.5(4) . . ?
C27 C26 H26 119.3 . . ?
C26 C27 C22 118.4(4) . . ?
C28 C27 C22 120.2(4) . . ?
C28 C27 C26 121.5(4) . . ?
C27 C28 H28 119.2 . . ?
C27 C28 C29 121.6(4) . . ?
C29 C28 H28 119.2 . . ?
C28 C29 C30 121.1(4) . . ?
C28 C29 C34 119.2(4) . . ?
C30 C29 C34 119.7(4) . . ?
C29 C30 H30 119.4 . . ?
C31 C30 C29 121.3(5) . . ?
C31 C30 H30 119.4 . . ?
C30 C31 H31 120.2 . . ?
C30 C31 C32 119.7(5) . . ?
C32 C31 H31 120.2 . . ?
C31 C32 H32 119.5 . . ?
C33 C32 C31 121.1(5) . . ?
C33 C32 H32 119.5 . . ?
C32 C33 H33 119.2 . . ?
C32 C33 C34 121.6(4) . . ?
C34 C33 H33 119.2 . . ?
C21 C34 C29 119.8(4) . . ?
C21 C34 C33 123.5(4) . . ?
C33 C34 C29 116.7(4) . . ?
O5 C35 H35A 110.3 . . ?
O5 C35 H35B 110.3 . . ?
O5 C35 C36 107.3(7) . . ?
H35A C35 H35B 108.5 . . ?
C36 C35 H35A 110.3 . . ?
C36 C35 H35B 110.3 . . ?
C35 C36 H36A 109.5 . . ?
C35 C36 H36B 109.5 . . ?
C35 C36 H36C 109.5 . . ?
H36A C36 H36B 109.5 . . ?
H36A C36 H36C 109.5 . . ?
H36B C36 H36C 109.5 . . ?
O5 C35' H35C 109.4 . . ?
O5 C35' H35D 109.4 . . ?
O5 C35' C36' 111.0(8) . . ?
H35C C35' H35D 108.0 . . ?
C36' C35' H35C 109.4 . . ?
C36' C35' H35D 109.4 . . ?
C35' C36' H36D 109.5 . . ?
C35' C36' H36E 109.5 . . ?
C35' C36' H36F 109.5 . . ?
H36D C36' H36E 109.5 . . ?
H36D C36' H36F 109.5 . . ?
H36E C36' H36F 109.5 . . ?
O6 C37 H37A 108.3 . . ?
O6 C37 H37B 108.3 . . ?
O6 C37 C38 115.7(9) . . ?
H37A C37 H37B 107.4 . . ?
C38 C37 H37A 108.3 . . ?
C38 C37 H37B 108.3 . . ?
C37 C38 H38A 109.5 . . ?
C37 C38 H38B 109.5 . . ?
C37 C38 H38C 109.5 . . ?
H38A C38 H38B 109.5 . . ?
H38A C38 H38C 109.5 . . ?
H38B C38 H38C 109.5 . . ?
O6 C37' H37C 110.4 . . ?
O6 C37' H37D 110.4 . . ?
O6 C37' C38' 106.8(16) . . ?
H37C C37' H37D 108.6 . . ?
C38' C37' H37C 110.4 . . ?
C38' C37' H37D 110.4 . . ?
C37' C38' H38D 109.5 . . ?
C37' C38' H38E 109.5 . . ?
C37' C38' H38F 109.5 . . ?
H38D C38' H38E 109.5 . . ?
H38D C38' H38F 109.5 . . ?
H38E C38' H38F 109.5 . . ?
P3 C39 H39A 107.6 . . ?
P3 C39 H39B 107.6 . . ?
H39A C39 H39B 107.0 . . ?
C40 C39 P3 118.9(3) . . ?
C40 C39 H39A 107.6 . . ?
C40 C39 H39B 107.6 . . ?
C41 C40 C39 119.4(4) . . ?
C41 C40 C53 120.6(4) . . ?
C53 C40 C39 119.9(4) . . ?
C40 C41 C42 123.5(4) . . ?
C40 C41 C46 119.5(4) . . ?
C42 C41 C46 117.0(4) . . ?
C41 C42 H42 119.3 . . ?
C43 C42 C41 121.4(4) . . ?
C43 C42 H42 119.3 . . ?
C42 C43 H43 119.4 . . ?
C42 C43 C44 121.1(5) . . ?
C44 C43 H43 119.4 . . ?
C43 C44 H44 120.2 . . ?
C45 C44 C43 119.7(5) . . ?
C45 C44 H44 120.2 . . ?
C44 C45 H45 119.4 . . ?
C44 C45 C46 121.2(4) . . ?
C46 C45 H45 119.4 . . ?
C45 C46 C41 119.6(4) . . ?
C47 C46 C41 119.5(4) . . ?
C47 C46 C45 120.9(4) . . ?
C46 C47 H47 119.2 . . ?
C48 C47 C46 121.5(4) . . ?
C48 C47 H47 119.2 . . ?
C47 C48 C49 121.5(4) . . ?
C47 C48 C53 119.9(4) . . ?
C49 C48 C53 118.7(4) . . ?
C48 C49 H49 119.3 . . ?
C50 C49 C48 121.5(5) . . ?
C50 C49 H49 119.3 . . ?
C49 C50 H50 119.9 . . ?
C49 C50 C51 120.2(5) . . ?
C51 C50 H50 119.9 . . ?
C50 C51 H51 119.6 . . ?
C52 C51 C50 120.8(5) . . ?
C52 C51 H51 119.6 . . ?
C51 C52 H52 119.3 . . ?
C51 C52 C53 121.3(4) . . ?
C53 C52 H52 119.3 . . ?
C40 C53 C48 119.0(4) . . ?
C40 C53 C52 123.5(4) . . ?
C52 C53 C48 117.5(4) . . ?
O8 C54 H54A 109.7 . . ?
O8 C54 H54B 109.7 . . ?
O8 C54 C55 109.9(5) . . ?
H54A C54 H54B 108.2 . . ?
C55 C54 H54A 109.7 . . ?
C55 C54 H54B 109.7 . . ?
C54 C55 H55A 109.5 . . ?
C54 C55 H55B 109.5 . . ?
C54 C55 H55C 109.5 . . ?
H55A C55 H55B 109.5 . . ?
H55A C55 H55C 109.5 . . ?
H55B C55 H55C 109.5 . . ?
O9 C56 H56A 109.4 . . ?
O9 C56 H56B 109.4 . . ?
H56A C56 H56B 108.0 . . ?
C57 C56 O9 111.4(6) . . ?
C57 C56 H56A 109.4 . . ?
C57 C56 H56B 109.4 . . ?
C56 C57 H57A 109.5 . . ?
C56 C57 H57B 109.5 . . ?
C56 C57 H57C 109.5 . . ?
H57A C57 H57B 109.5 . . ?
H57A C57 H57C 109.5 . . ?
H57B C57 H57C 109.5 . . ?

loop_
_geom_bond_atom_site_label_1
_geom_bond_atom_site_label_2
_geom_bond_distance
_geom_bond_site_symmetry_2
_geom_bond_publ_flag
Dy1 Cl1 2.6111(12) . ?
Dy1 Cl2 2.6436(11) . ?
Dy1 Cl3 2.6173(9) . ?
Dy1 O1 2.288(3) . ?
Dy1 O4 2.265(3) . ?
Dy1 O7 2.258(3) . ?
P1 O1 1.486(3) . ?
P1 O2 1.556(3) . ?
P1 O3 1.562(3) . ?
P1 C1 1.801(4) . ?
P2 O4 1.489(3) . ?
P2 O5 1.566(3) . ?
P2 O6 1.556(4) . ?
P2 C20 1.782(4) . ?
P3 O7 1.491(3) . ?
P3 O8 1.556(3) . ?
P3 O9 1.561(4) . ?
P3 C39 1.782(4) . ?
O2 C16 1.461(5) . ?
O3 C18 1.459(7) . ?
O5 C35 1.464(8) . ?
O5 C35' 1.445(8) . ?
O6 C37 1.454(7) . ?
O6 C37' 1.437(10) . ?
O8 C54 1.463(6) . ?
O9 C56 1.463(7) . ?
C1 H1A 0.9900 . ?
C1 H1B 0.9900 . ?
C1 C2 1.518(5) . ?
C2 C3 1.408(6) . ?
C2 C15 1.395(6) . ?
C3 C4 1.435(6) . ?
C3 C8 1.436(5) . ?
C4 H4 0.9500 . ?
C4 C5 1.355(7) . ?
C5 H5 0.9500 . ?
C5 C6 1.416(7) . ?
C6 H6 0.9500 . ?
C6 C7 1.352(7) . ?
C7 H7 0.9500 . ?
C7 C8 1.418(7) . ?
C8 C9 1.397(7) . ?
C9 H9 0.9500 . ?
C9 C10 1.377(8) . ?
C10 C11 1.419(8) . ?
C10 C15 1.444(6) . ?
C11 H11 0.9500 . ?
C11 C12 1.344(10) . ?
C12 H12 0.9500 . ?
C12 C13 1.427(9) . ?
C13 H13 0.9500 . ?
C13 C14 1.357(8) . ?
C14 H14 0.9500 . ?
C14 C15 1.427(7) . ?
C16 H16A 0.9900 . ?
C16 H16B 0.9900 . ?
C16 C17 1.485(9) . ?
C17 H17A 0.9800 . ?
C17 H17B 0.9800 . ?
C17 H17C 0.9800 . ?
C18 H18A 0.9900 . ?
C18 H18B 0.9900 . ?
C18 C19 1.495(9) . ?
C19 H19A 0.9800 . ?
C19 H19B 0.9800 . ?
C19 H19C 0.9800 . ?
C20 H20A 0.9900 . ?
C20 H20B 0.9900 . ?
C20 C21 1.515(5) . ?
C21 C22 1.409(6) . ?
C21 C34 1.412(6) . ?
C22 C23 1.429(6) . ?
C22 C27 1.446(5) . ?
C23 H23 0.9500 . ?
C23 C24 1.362(6) . ?
C24 H24 0.9500 . ?
C24 C25 1.417(7) . ?
C25 H25 0.9500 . ?
C25 C26 1.353(8) . ?
C26 H26 0.9500 . ?
C26 C27 1.432(6) . ?
C27 C28 1.388(7) . ?
C28 H28 0.9500 . ?
C28 C29 1.390(7) . ?
C29 C30 1.418(7) . ?
C29 C34 1.439(6) . ?
C30 H30 0.9500 . ?
C30 C31 1.358(8) . ?
C31 H31 0.9500 . ?
C31 C32 1.414(8) . ?
C32 H32 0.9500 . ?
C32 C33 1.356(7) . ?
C33 H33 0.9500 . ?
C33 C34 1.434(6) . ?
C35 H35A 0.9900 . ?
C35 H35B 0.9900 . ?
C35 C36 1.487(8) . ?
C36 H36A 0.9800 . ?
C36 H36B 0.9800 . ?
C36 H36C 0.9800 . ?
C35' H35C 0.9900 . ?
C35' H35D 0.9900 . ?
C35' C36' 1.491(9) . ?
C36' H36D 0.9800 . ?
C36' H36E 0.9800 . ?
C36' H36F 0.9800 . ?
C37 H37A 0.9900 . ?
C37 H37B 0.9900 . ?
C37 C38 1.475(9) . ?
C38 H38A 0.9800 . ?
C38 H38B 0.9800 . ?
C38 H38C 0.9800 . ?
C37' H37C 0.9900 . ?
C37' H37D 0.9900 . ?
C37' C38' 1.505(10) . ?
C38' H38D 0.9800 . ?
C38' H38E 0.9800 . ?
C38' H38F 0.9800 . ?
C39 H39A 0.9900 . ?
C39 H39B 0.9900 . ?
C39 C40 1.520(5) . ?
C40 C41 1.406(6) . ?
C40 C53 1.416(6) . ?
C41 C42 1.433(6) . ?
C41 C46 1.439(6) . ?
C42 H42 0.9500 . ?
C42 C43 1.358(7) . ?
C43 H43 0.9500 . ?
C43 C44 1.420(7) . ?
C44 H44 0.9500 . ?
C44 C45 1.355(7) . ?
C45 H45 0.9500 . ?
C45 C46 1.424(7) . ?
C46 C47 1.393(6) . ?
C47 H47 0.9500 . ?
C47 C48 1.388(7) . ?
C48 C49 1.436(6) . ?
C48 C53 1.441(6) . ?
C49 H49 0.9500 . ?
C49 C50 1.344(8) . ?
C50 H50 0.9500 . ?
C50 C51 1.417(8) . ?
C51 H51 0.9500 . ?
C51 C52 1.362(7) . ?
C52 H52 0.9500 . ?
C52 C53 1.429(7) . ?
C54 H54A 0.9900 . ?
C54 H54B 0.9900 . ?
C54 C55 1.463(9) . ?
C55 H55A 0.9800 . ?
C55 H55B 0.9800 . ?
C55 H55C 0.9800 . ?
C56 H56A 0.9900 . ?
C56 H56B 0.9900 . ?
C56 C57 1.391(11) . ?
C57 H57A 0.9800 . ?
C57 H57B 0.9800 . ?
C57 H57C 0.9800 . ?

loop_
_geom_torsion_atom_site_label_1
_geom_torsion_atom_site_label_2
_geom_torsion_atom_site_label_3
_geom_torsion_atom_site_label_4
_geom_torsion
_geom_torsion_site_symmetry_1
_geom_torsion_site_symmetry_2
_geom_torsion_site_symmetry_3
_geom_torsion_site_symmetry_4
_geom_torsion_publ_flag
P1 O2 C16 C17 102.9(6) . . . . ?
P1 O3 C18 C19 126.2(6) . . . . ?
P1 C1 C2 C3 -74.8(4) . . . . ?
P1 C1 C2 C15 107.7(4) . . . . ?
P2 O5 C35 C36 146.9(7) . . . . ?
P2 O5 C35' C36' 155.7(7) . . . . ?
P2 O6 C37 C38 -90.4(11) . . . . ?
P2 O6 C37' C38' 112.1(16) . . . . ?
P2 C20 C21 C22 -93.3(4) . . . . ?
P2 C20 C21 C34 88.3(4) . . . . ?
P3 O8 C54 C55 137.7(5) . . . . ?
P3 O9 C56 C57 -110.8(7) . . . . ?
P3 C39 C40 C41 89.0(4) . . . . ?
P3 C39 C40 C53 -95.9(4) . . . . ?
O1 P1 O2 C16 -45.7(4) . . . . ?
O1 P1 O3 C18 -10.9(4) . . . . ?
O1 P1 C1 C2 127.2(3) . . . . ?
O2 P1 O1 Dy1 -96.2(4) . . . . ?
O2 P1 O3 C18 -134.5(4) . . . . ?
O2 P1 C1 C2 -108.4(4) . . . . ?
O3 P1 O1 Dy1 146.1(3) . . . . ?
O3 P1 O2 C16 75.7(4) . . . . ?
O3 P1 C1 C2 2.5(4) . . . . ?
O4 P2 O5 C35 -148.9(6) . . . . ?
O4 P2 O5 C35' -163.2(8) . . . . ?
O4 P2 O6 C37 51.8(7) . . . . ?
O4 P2 O6 C37' 10.4(11) . . . . ?
O4 P2 C20 C21 -173.0(3) . . . . ?
O5 P2 O4 Dy1 -133.0(3) . . . . ?
O5 P2 O6 C37 -67.3(7) . . . . ?
O5 P2 O6 C37' -108.6(11) . . . . ?
O5 P2 C20 C21 -54.0(4) . . . . ?
O6 P2 O4 Dy1 107.4(4) . . . . ?
O6 P2 O5 C35 -25.7(6) . . . . ?
O6 P2 O5 C35' -40.0(8) . . . . ?
O6 P2 C20 C21 62.7(4) . . . . ?
O7 P3 O8 C54 -26.6(5) . . . . ?
O7 P3 O9 C56 56.4(5) . . . . ?
O7 P3 C39 C40 -168.0(3) . . . . ?
O8 P3 O7 Dy1 -89.1(3) . . . . ?
O8 P3 O9 C56 -67.8(5) . . . . ?
O8 P3 C39 C40 -44.4(4) . . . . ?
O9 P3 O7 Dy1 149.5(3) . . . . ?
O9 P3 O8 C54 97.1(5) . . . . ?
O9 P3 C39 C40 70.0(4) . . . . ?
C1 P1 O1 Dy1 22.0(4) . . . . ?
C1 P1 O2 C16 -169.4(4) . . . . ?
C1 P1 O3 C18 115.1(4) . . . . ?
C1 C2 C3 C4 1.0(6) . . . . ?
C1 C2 C3 C8 -177.9(4) . . . . ?
C1 C2 C15 C10 178.5(4) . . . . ?
C1 C2 C15 C14 -0.7(7) . . . . ?
C2 C3 C4 C5 -178.4(4) . . . . ?
C2 C3 C8 C7 178.4(4) . . . . ?
C2 C3 C8 C9 -1.0(6) . . . . ?
C3 C2 C15 C10 1.1(6) . . . . ?
C3 C2 C15 C14 -178.1(4) . . . . ?
C3 C4 C5 C6 0.3(7) . . . . ?
C3 C8 C9 C10 1.8(7) . . . . ?
C4 C3 C8 C7 -0.6(6) . . . . ?
C4 C3 C8 C9 180.0(4) . . . . ?
C4 C5 C6 C7 -1.2(7) . . . . ?
C5 C6 C7 C8 1.1(7) . . . . ?
C6 C7 C8 C3 -0.2(7) . . . . ?
C6 C7 C8 C9 179.2(5) . . . . ?
C7 C8 C9 C10 -177.6(5) . . . . ?
C8 C3 C4 C5 0.6(6) . . . . ?
C8 C9 C10 C11 178.5(6) . . . . ?
C8 C9 C10 C15 -1.2(8) . . . . ?
C9 C10 C11 C12 -177.4(7) . . . . ?
C9 C10 C15 C2 -0.3(7) . . . . ?
C9 C10 C15 C14 178.9(5) . . . . ?
C10 C11 C12 C13 -1.7(13) . . . . ?
C11 C10 C15 C2 -180.0(5) . . . . ?
C11 C10 C15 C14 -0.7(8) . . . . ?
C11 C12 C13 C14 -0.4(12) . . . . ?
C12 C13 C14 C15 1.9(10) . . . . ?
C13 C14 C15 C2 177.9(5) . . . . ?
C13 C14 C15 C10 -1.3(8) . . . . ?
C15 C2 C3 C4 178.5(4) . . . . ?
C15 C2 C3 C8 -0.4(6) . . . . ?
C15 C10 C11 C12 2.2(11) . . . . ?
C20 P2 O4 Dy1 -12.1(4) . . . . ?
C20 P2 O5 C35 89.4(6) . . . . ?
C20 P2 O5 C35' 75.1(8) . . . . ?
C20 P2 O6 C37 174.6(7) . . . . ?
C20 P2 O6 C37' 133.2(11) . . . . ?
C20 C21 C22 C23 -1.1(6) . . . . ?
C20 C21 C22 C27 -178.2(4) . . . . ?
C20 C21 C34 C29 178.6(4) . . . . ?
C20 C21 C34 C33 0.3(6) . . . . ?
C21 C22 C23 C24 -177.0(4) . . . . ?
C21 C22 C27 C26 178.7(4) . . . . ?
C21 C22 C27 C28 -0.9(6) . . . . ?
C22 C21 C34 C29 0.3(6) . . . . ?
C22 C21 C34 C33 -178.0(4) . . . . ?
C22 C23 C24 C25 -1.4(7) . . . . ?
C22 C27 C28 C29 1.2(7) . . . . ?
C23 C22 C27 C26 1.5(6) . . . . ?
C23 C22 C27 C28 -178.2(4) . . . . ?
C23 C24 C25 C26 0.9(7) . . . . ?
C24 C25 C26 C27 0.7(8) . . . . ?
C25 C26 C27 C22 -1.9(7) . . . . ?
C25 C26 C27 C28 177.7(5) . . . . ?
C26 C27 C28 C29 -178.4(4) . . . . ?
C27 C22 C23 C24 0.1(6) . . . . ?
C27 C28 C29 C30 179.1(4) . . . . ?
C27 C28 C29 C34 -0.7(7) . . . . ?
C28 C29 C30 C31 -179.1(5) . . . . ?
C28 C29 C34 C21 0.0(6) . . . . ?
C28 C29 C34 C33 178.4(4) . . . . ?
C29 C30 C31 C32 0.1(8) . . . . ?
C30 C29 C34 C21 -179.9(4) . . . . ?
C30 C29 C34 C33 -1.4(6) . . . . ?
C30 C31 C32 C33 -0.3(8) . . . . ?
C31 C32 C33 C34 -0.5(7) . . . . ?
C32 C33 C34 C21 179.7(4) . . . . ?
C32 C33 C34 C29 1.3(6) . . . . ?
C34 C21 C22 C23 177.3(4) . . . . ?
C34 C21 C22 C27 0.2(6) . . . . ?
C34 C29 C30 C31 0.8(7) . . . . ?
C39 P3 O7 Dy1 31.1(4) . . . . ?
C39 P3 O8 C54 -150.0(4) . . . . ?
C39 P3 O9 C56 178.6(4) . . . . ?
C39 C40 C41 C42 -4.6(6) . . . . ?
C39 C40 C41 C46 173.6(3) . . . . ?
C39 C40 C53 C48 -172.2(3) . . . . ?
C39 C40 C53 C52 5.9(6) . . . . ?
C40 C41 C42 C43 178.8(4) . . . . ?
C40 C41 C46 C45 -178.9(4) . . . . ?
C40 C41 C46 C47 -0.7(6) . . . . ?
C41 C40 C53 C48 2.9(5) . . . . ?
C41 C40 C53 C52 -179.1(4) . . . . ?
C41 C42 C43 C44 0.0(7) . . . . ?
C41 C46 C47 C48 1.3(6) . . . . ?
C42 C41 C46 C45 -0.6(5) . . . . ?
C42 C41 C46 C47 177.7(4) . . . . ?
C42 C43 C44 C45 -0.5(7) . . . . ?
C43 C44 C45 C46 0.5(7) . . . . ?
C44 C45 C46 C41 0.1(6) . . . . ?
C44 C45 C46 C47 -178.1(4) . . . . ?
C45 C46 C47 C48 179.5(4) . . . . ?
C46 C41 C42 C43 0.5(6) . . . . ?
C46 C47 C48 C49 -178.1(4) . . . . ?
C46 C47 C48 C53 0.2(6) . . . . ?
C47 C48 C49 C50 178.9(5) . . . . ?
C47 C48 C53 C40 -2.3(6) . . . . ?
C47 C48 C53 C52 179.6(4) . . . . ?
C48 C49 C50 C51 1.1(8) . . . . ?
C49 C48 C53 C40 176.1(4) . . . . ?
C49 C48 C53 C52 -2.1(6) . . . . ?
C49 C50 C51 C52 -1.2(8) . . . . ?
C50 C51 C52 C53 -0.4(7) . . . . ?
C51 C52 C53 C40 -176.1(4) . . . . ?
C51 C52 C53 C48 2.0(6) . . . . ?
C53 C40 C41 C42 -179.7(4) . . . . ?
C53 C40 C41 C46 -1.4(6) . . . . ?
C53 C48 C49 C50 0.6(7) . . . . ?
